data_7204607
loop_
_publ_author_name
'Urbanczyk-Lipkowska, Zofia'
'Yoshizawa, Kazuhiro'
'Toyota, Shinji'
'Toda, Fumio'

_publ_section_title
;
 Easy isolation of the enol form of acetylacetone as an inclusion
 complex with host compounds
;
_journal_issue 22
_journal_name_full CrystEngComm
_journal_page_first 114
_journal_page_last 116
_journal_paper_doi 10.1039/b301386n
_journal_volume 5
_journal_year 2003
_chemical_formula_sum 'C23 H30 O5'
_chemical_formula_weight 386.47
_space_group_IT_number 2
_symmetry_cell_setting triclinic
_symmetry_space_group_name_Hall '-P 1'
_symmetry_space_group_name_H-M 'P -1'
_atom_sites_solution_hydrogens geom
_atom_sites_solution_primary direct
_atom_sites_solution_secondary difmap
_audit_creation_method SHELXL-97
_cell_angle_alpha 106.780(6)
_cell_angle_beta 93.498(6)
_cell_angle_gamma 102.780(6)
_cell_formula_units_Z 2
_cell_length_a 6.2565(6)
_cell_length_b 10.8094(5)
_cell_length_c 17.2183(16)
_cell_measurement_reflns_used 25
_cell_measurement_temperature 293(2)
_cell_measurement_theta_max 42.3
_cell_measurement_theta_min 22.3
_cell_volume 1077.49(16)
_computing_cell_refinement EXPRESS
_computing_data_collection EXPRESS
_computing_data_reduction OpenMoleN
_computing_structure_refinement 'SHELXL-97 (Sheldrick, 1997)'
_diffrn_ambient_temperature 293(2)
_diffrn_measured_fraction_theta_full 0.835
_diffrn_measured_fraction_theta_max 0.835
_diffrn_measurement_device_type MACH3
_diffrn_measurement_method omega/2theta
_diffrn_radiation_monochromator graphite
_diffrn_radiation_source 'fine-focus sealed tube'
_diffrn_radiation_type CuK\a
_diffrn_radiation_wavelength 1.54184
_diffrn_reflns_av_R_equivalents 0.0549
_diffrn_reflns_av_sigmaI/netI 0.0316
_diffrn_reflns_limit_h_max 7
_diffrn_reflns_limit_h_min -7
_diffrn_reflns_limit_k_max 13
_diffrn_reflns_limit_k_min 0
_diffrn_reflns_limit_l_max 20
_diffrn_reflns_limit_l_min -21
_diffrn_reflns_number 3843
_diffrn_reflns_theta_full 74.25
_diffrn_reflns_theta_max 74.25
_diffrn_reflns_theta_min 2.70
_diffrn_standards_decay_% 14.1
_diffrn_standards_interval_count 100
_diffrn_standards_interval_time 3600s
_diffrn_standards_number 3
_exptl_absorpt_coefficient_mu 0.67
_exptl_absorpt_correction_T_max 99.26
_exptl_absorpt_correction_T_min 78.47
_exptl_absorpt_correction_type psi-scan
_exptl_crystal_colour colorless
_exptl_crystal_density_diffrn 1.191
_exptl_crystal_density_method 'not measured'
_exptl_crystal_description needle
_exptl_crystal_F_000 416
_exptl_crystal_size_max 0.63
_exptl_crystal_size_mid 0.21
_exptl_crystal_size_min 0.14
_refine_diff_density_max 0.283
_refine_diff_density_min -0.286
_refine_diff_density_rms 0.074
_refine_ls_extinction_coef 0.0036(13)
_refine_ls_extinction_expression Fc^*^=kFc[1+0.001xFc^2^\l^3^/sin(2\q)]^-1/4^
_refine_ls_extinction_method SHELXL
_refine_ls_goodness_of_fit_ref 1.362
_refine_ls_hydrogen_treatment mixed
_refine_ls_matrix_type full
_refine_ls_number_parameters 278
_refine_ls_number_reflns 3662
_refine_ls_number_restraints 0
_refine_ls_restrained_S_all 1.362
_refine_ls_R_factor_all 0.0665
_refine_ls_R_factor_gt 0.0653
_refine_ls_shift/su_max 0.003
_refine_ls_shift/su_mean 0.001
_refine_ls_structure_factor_coef Fsqd
_refine_ls_weighting_details 'calc w=1/[\s^2^(Fo^2^)+(0.1035P)^2^+0.3871P] where P=(Fo^2^+2Fc^2^)/3'
_refine_ls_weighting_scheme calc
_refine_ls_wR_factor_gt 0.2191
_refine_ls_wR_factor_ref 0.2192
_reflns_number_gt 3657
_reflns_number_total 3662
_reflns_threshold_expression >2sigma(I)
_cod_data_source_file b301386n.txt
_cod_data_source_block complex_9
_cod_original_cell_volume 1077.5(8)
_cod_original_sg_symbol_H-M P(-)1
_cod_database_code 7204607

loop_
_symmetry_equiv_pos_as_xyz
'x, y, z'
'-x, -y, -z'

loop_
_atom_site_label
_atom_site_type_symbol
_atom_site_fract_x
_atom_site_fract_y
_atom_site_fract_z
_atom_site_U_iso_or_equiv
_atom_site_adp_type
_atom_site_occupancy
_atom_site_symmetry_multiplicity
_atom_site_calc_flag
_atom_site_refinement_flags
_atom_site_disorder_assembly
_atom_site_disorder_group
O5 O 0.2549(5) 0.0969(3) 0.10553(18) 0.0760(8) Uani 1 1 d . . .
H51 H 0.246(10) 0.003(7) 0.074(4) 0.13(2) Uiso 1 1 d . . .
H1' H 0.497(8) 0.183(5) 0.162(3) 0.090(14) Uiso 1 1 d . . .
H52 H 0.155(11) 0.087(6) 0.132(4) 0.12(2) Uiso 1 1 d . . .
H31 H 0.407(10) 0.579(6) 0.961(4) 0.13(2) Uiso 1 1 d . . .
H2' H 0.830(6) 1.137(3) 0.2063(19) 0.050(8) Uiso 1 1 d . . .
C1 C 0.7079(4) 0.7533(2) 0.41121(14) 0.0332(5) Uani 1 1 d . . .
O2 O 0.9406(4) 1.0944(2) 0.21360(14) 0.0539(5) Uani 1 1 d . . .
O1 O 0.6427(4) 0.23003(19) 0.19241(13) 0.0522(5) Uani 1 1 d . . .
C6 C 0.8924(4) 0.7980(2) 0.48495(15) 0.0376(5) Uani 1 1 d . . .
H6A H 1.0307 0.7878 0.4645 0.045 Uiso 1 1 calc R . .
H6B H 0.9099 0.8920 0.5133 0.045 Uiso 1 1 calc R . .
C11 C 0.8375(4) 0.4168(3) 0.30271(16) 0.0420(6) Uani 1 1 d . . .
H11 H 0.9503 0.3742 0.3055 0.050 Uiso 1 1 calc R . .
C16 C 0.8778(4) 1.0143(2) 0.26128(15) 0.0391(6) Uani 1 1 d . . .
C2 C 0.4898(4) 0.7624(2) 0.44755(16) 0.0389(6) Uani 1 1 d . . .
H2A H 0.4976 0.8550 0.4765 0.047 Uiso 1 1 calc R . .
H2B H 0.3684 0.7314 0.4032 0.047 Uiso 1 1 calc R . .
C14 C 0.9537(4) 0.8510(3) 0.32075(17) 0.0407(6) Uani 1 1 d . . .
H14 H 1.0449 0.7968 0.3279 0.049 Uiso 1 1 calc R . .
C13 C 0.7628(4) 0.8473(2) 0.35874(14) 0.0345(5) Uani 1 1 d . . .
C7 C 0.6894(4) 0.6104(2) 0.35459(14) 0.0328(5) Uani 1 1 d . . .
C12 C 0.8542(4) 0.5429(2) 0.35706(15) 0.0380(5) Uani 1 1 d . . .
H12 H 0.9786 0.5832 0.3961 0.046 Uiso 1 1 calc R . .
C17 C 0.6882(5) 1.0122(3) 0.29825(17) 0.0454(6) Uani 1 1 d . . .
H17 H 0.5973 1.0665 0.2910 0.055 Uiso 1 1 calc R . .
C5 C 0.8487(4) 0.7206(3) 0.54607(15) 0.0428(6) Uani 1 1 d . . .
H5A H 0.8491 0.6282 0.5200 0.051 Uiso 1 1 calc R . .
H5B H 0.9663 0.7577 0.5919 0.051 Uiso 1 1 calc R . .
C10 C 0.6536(4) 0.3549(2) 0.24467(15) 0.0380(5) Uani 1 1 d . . .
C8 C 0.5077(4) 0.5457(3) 0.29437(16) 0.0414(6) Uani 1 1 d . . .
H8 H 0.3956 0.5885 0.2906 0.050 Uiso 1 1 calc R . .
C3 C 0.4422(4) 0.6806(3) 0.50596(18) 0.0467(6) Uani 1 1 d . . .
H3A H 0.4265 0.5871 0.4766 0.056 Uiso 1 1 calc R . .
H3B H 0.3038 0.6896 0.5267 0.056 Uiso 1 1 calc R . .
C18 C 0.6322(4) 0.9299(3) 0.34612(16) 0.0414(6) Uani 1 1 d . . .
H18 H 0.5036 0.9300 0.3705 0.050 Uiso 1 1 calc R . .
C15 C 1.0118(4) 0.9331(3) 0.27272(17) 0.0434(6) Uani 1 1 d . . .
H15 H 1.1403 0.9336 0.2482 0.052 Uiso 1 1 calc R . .
C9 C 0.4881(4) 0.4202(3) 0.24005(16) 0.0431(6) Uani 1 1 d . . .
H9 H 0.3646 0.3798 0.2006 0.052 Uiso 1 1 calc R . .
C4 C 0.6274(5) 0.7264(3) 0.57748(17) 0.0497(7) Uani 1 1 d . . .
H4A H 0.6335 0.8170 0.6102 0.060 Uiso 1 1 calc R . .
H4B H 0.5977 0.6694 0.6120 0.060 Uiso 1 1 calc R . .
O4 O 0.2186(6) 0.8302(3) 1.0119(2) 0.0970(10) Uani 1 1 d . . .
O3 O -0.0486(6) 0.6312(4) 0.9122(2) 0.1024(11) Uani 1 1 d . . .
C21 C 0.2986(8) 0.6257(4) 0.9635(2) 0.0743(11) Uani 1 1 d . . .
C19 C 0.0410(12) 0.4244(4) 0.8626(3) 0.1072(18) Uani 1 1 d . . .
H19A H -0.1052 0.4025 0.8336 0.161 Uiso 1 1 calc R . .
H19B H 0.0460 0.3673 0.8958 0.161 Uiso 1 1 calc R . .
H19C H 0.1450 0.4122 0.8240 0.161 Uiso 1 1 calc R . .
C22 C 0.3541(7) 0.7598(4) 1.0115(2) 0.0743(10) Uani 1 1 d . . .
C20 C 0.0993(8) 0.5669(4) 0.9160(2) 0.0723(10) Uani 1 1 d . . .
C23 C 0.5728(10) 0.8244(7) 1.0634(3) 0.120(2) Uani 1 1 d . . .
H23A H 0.5796 0.9163 1.0912 0.180 Uiso 1 1 calc R . .
H23B H 0.6888 0.8193 1.0294 0.180 Uiso 1 1 calc R . .
H23C H 0.5908 0.7793 1.1030 0.180 Uiso 1 1 calc R . .
H3O H 0.066(14) 0.715(8) 0.948(5) 0.17(3) Uiso 1 1 d . . .

loop_
_atom_site_aniso_label
_atom_site_aniso_U_11
_atom_site_aniso_U_22
_atom_site_aniso_U_33
_atom_site_aniso_U_23
_atom_site_aniso_U_13
_atom_site_aniso_U_12
O5 0.0693(16) 0.0609(15) 0.0769(17) -0.0031(13) 0.0237(13) 0.0030(12)
C1 0.0325(11) 0.0291(11) 0.0382(12) 0.0090(9) 0.0058(9) 0.0099(9)
O2 0.0592(12) 0.0531(12) 0.0658(13) 0.0324(10) 0.0246(10) 0.0243(10)
O1 0.0689(14) 0.0335(9) 0.0502(11) 0.0041(8) 0.0011(9) 0.0186(9)
C6 0.0345(12) 0.0345(12) 0.0392(12) 0.0057(10) 0.0033(9) 0.0077(9)
C11 0.0446(13) 0.0391(13) 0.0476(14) 0.0141(11) 0.0054(11) 0.0207(11)
C16 0.0444(13) 0.0328(12) 0.0403(12) 0.0113(10) 0.0085(10) 0.0092(10)
C2 0.0353(12) 0.0372(12) 0.0468(13) 0.0130(10) 0.0098(10) 0.0133(10)
C14 0.0361(12) 0.0393(13) 0.0520(14) 0.0158(11) 0.0098(10) 0.0172(10)
C13 0.0325(11) 0.0308(11) 0.0382(12) 0.0070(9) 0.0030(9) 0.0091(9)
C7 0.0327(11) 0.0309(11) 0.0355(11) 0.0110(9) 0.0054(8) 0.0084(9)
C12 0.0339(11) 0.0370(12) 0.0415(12) 0.0088(10) -0.0002(9) 0.0115(9)
C17 0.0476(15) 0.0439(14) 0.0547(15) 0.0201(12) 0.0109(12) 0.0241(11)
C5 0.0414(13) 0.0470(14) 0.0380(12) 0.0113(11) -0.0001(10) 0.0111(11)
C10 0.0497(14) 0.0295(11) 0.0359(12) 0.0098(9) 0.0083(10) 0.0116(10)
C8 0.0355(12) 0.0392(13) 0.0486(14) 0.0102(11) -0.0020(10) 0.0137(10)
C3 0.0395(13) 0.0510(15) 0.0566(16) 0.0234(13) 0.0172(11) 0.0135(11)
C18 0.0368(12) 0.0439(13) 0.0497(14) 0.0177(11) 0.0126(10) 0.0169(10)
C15 0.0379(13) 0.0441(14) 0.0527(15) 0.0172(12) 0.0157(11) 0.0141(10)
C9 0.0404(13) 0.0385(13) 0.0434(13) 0.0064(11) -0.0056(10) 0.0074(10)
C4 0.0532(16) 0.0573(17) 0.0437(14) 0.0189(13) 0.0149(12) 0.0177(13)
O4 0.099(2) 0.0716(18) 0.095(2) -0.0131(16) 0.0006(17) 0.0270(17)
O3 0.089(2) 0.087(2) 0.107(3) -0.0012(19) -0.0145(18) 0.0228(18)
C21 0.103(3) 0.075(2) 0.0534(19) 0.0212(18) 0.0087(19) 0.038(2)
C19 0.171(5) 0.062(3) 0.069(3) 0.009(2) 0.016(3) 0.004(3)
C22 0.086(3) 0.084(3) 0.0474(18) 0.0106(17) 0.0068(17) 0.023(2)
C20 0.107(3) 0.060(2) 0.0475(17) 0.0155(15) 0.0110(18) 0.017(2)
C23 0.103(4) 0.147(5) 0.082(3) 0.009(3) -0.013(3) 0.018(4)

loop_
_atom_type_symbol
_atom_type_description
_atom_type_scat_dispersion_real
_atom_type_scat_dispersion_imag
_atom_type_scat_source
O O 0.0492 0.0322 'International Tables Vol C Tables 4.2.6.8 and 6.1.1.4'
C C 0.0181 0.0091 'International Tables Vol C Tables 4.2.6.8 and 6.1.1.4'
H H 0.0000 0.0000 'International Tables Vol C Tables 4.2.6.8 and 6.1.1.4'

loop_
_geom_angle_atom_site_label_1
_geom_angle_atom_site_label_2
_geom_angle_atom_site_label_3
_geom_angle
_geom_angle_site_symmetry_1
_geom_angle_site_symmetry_3
_geom_angle_publ_flag
H51 O5 H52 101(5) . . ?
C13 C1 C7 106.76(18) . . ?
C13 C1 C2 111.65(19) . . ?
C7 C1 C2 110.53(18) . . ?
C13 C1 C6 108.69(18) . . ?
C7 C1 C6 112.91(19) . . ?
C2 C1 C6 106.36(19) . . ?
C16 O2 H2' 110(2) . . ?
C10 O1 H1' 114(3) . . ?
C5 C6 C1 114.1(2) . . ?
C5 C6 H6A 108.7 . . ?
C1 C6 H6A 108.7 . . ?
C5 C6 H6B 108.7 . . ?
C1 C6 H6B 108.7 . . ?
H6A C6 H6B 107.6 . . ?
C10 C11 C12 120.0(2) . . ?
C10 C11 H11 120.0 . . ?
C12 C11 H11 120.0 . . ?
O2 C16 C17 122.6(2) . . ?
O2 C16 C15 118.2(2) . . ?
C17 C16 C15 119.2(2) . . ?
C3 C2 C1 112.9(2) . . ?
C3 C2 H2A 109.0 . . ?
C1 C2 H2A 109.0 . . ?
C3 C2 H2B 109.0 . . ?
C1 C2 H2B 109.0 . . ?
H2A C2 H2B 107.8 . . ?
C15 C14 C13 122.0(2) . . ?
C15 C14 H14 119.0 . . ?
C13 C14 H14 119.0 . . ?
C18 C13 C14 116.7(2) . . ?
C18 C13 C1 124.0(2) . . ?
C14 C13 C1 119.3(2) . . ?
C8 C7 C12 116.6(2) . . ?
C8 C7 C1 120.2(2) . . ?
C12 C7 C1 123.1(2) . . ?
C11 C12 C7 121.8(2) . . ?
C11 C12 H12 119.1 . . ?
C7 C12 H12 119.1 . . ?
C16 C17 C18 120.5(2) . . ?
C16 C17 H17 119.8 . . ?
C18 C17 H17 119.8 . . ?
C4 C5 C6 111.6(2) . . ?
C4 C5 H5A 109.3 . . ?
C6 C5 H5A 109.3 . . ?
C4 C5 H5B 109.3 . . ?
C6 C5 H5B 109.3 . . ?
H5A C5 H5B 108.0 . . ?
O1 C10 C11 118.2(2) . . ?
O1 C10 C9 122.2(2) . . ?
C11 C10 C9 119.6(2) . . ?
C9 C8 C7 122.3(2) . . ?
C9 C8 H8 118.8 . . ?
C7 C8 H8 118.8 . . ?
C2 C3 C4 111.2(2) . . ?
C2 C3 H3A 109.4 . . ?
C4 C3 H3A 109.4 . . ?
C2 C3 H3B 109.4 . . ?
C4 C3 H3B 109.4 . . ?
H3A C3 H3B 108.0 . . ?
C17 C18 C13 121.8(2) . . ?
C17 C18 H18 119.1 . . ?
C13 C18 H18 119.1 . . ?
C16 C15 C14 119.8(2) . . ?
C16 C15 H15 120.1 . . ?
C14 C15 H15 120.1 . . ?
C8 C9 C10 119.7(2) . . ?
C8 C9 H9 120.2 . . ?
C10 C9 H9 120.2 . . ?
C5 C4 C3 110.3(2) . . ?
C5 C4 H4A 109.6 . . ?
C3 C4 H4A 109.6 . . ?
C5 C4 H4B 109.6 . . ?
C3 C4 H4B 109.6 . . ?
H4A C4 H4B 108.1 . . ?
C20 O3 H3O 87(4) . . ?
C20 C21 C22 121.9(4) . . ?
C20 C21 H31 120(4) . . ?
C22 C21 H31 118(4) . . ?
C20 C19 H19A 109.5 . . ?
C20 C19 H19B 109.5 . . ?
H19A C19 H19B 109.5 . . ?
C20 C19 H19C 109.5 . . ?
H19A C19 H19C 109.5 . . ?
H19B C19 H19C 109.5 . . ?
O4 C22 C21 120.3(4) . . ?
O4 C22 C23 117.7(5) . . ?
C21 C22 C23 122.0(5) . . ?
O3 C20 C21 122.1(4) . . ?
O3 C20 C19 115.6(5) . . ?
C21 C20 C19 122.3(5) . . ?
C22 C23 H23A 109.5 . . ?
C22 C23 H23B 109.5 . . ?
H23A C23 H23B 109.5 . . ?
C22 C23 H23C 109.5 . . ?
H23A C23 H23C 109.5 . . ?
H23B C23 H23C 109.5 . . ?

loop_
_geom_bond_atom_site_label_1
_geom_bond_atom_site_label_2
_geom_bond_distance
_geom_bond_site_symmetry_2
_geom_bond_publ_flag
O5 H51 0.99(7) . ?
O5 H52 0.81(6) . ?
C1 C13 1.542(3) . ?
C1 C7 1.545(3) . ?
C1 C2 1.547(3) . ?
C1 C6 1.549(3) . ?
O2 C16 1.370(3) . ?
O2 H2' 0.93(4) . ?
O1 C10 1.374(3) . ?
O1 H1' 0.97(5) . ?
C6 C5 1.525(4) . ?
C6 H6A 0.9700 . ?
C6 H6B 0.9700 . ?
C11 C10 1.380(4) . ?
C11 C12 1.390(3) . ?
C11 H11 0.9300 . ?
C16 C17 1.379(4) . ?
C16 C15 1.385(4) . ?
C2 C3 1.522(4) . ?
C2 H2A 0.9700 . ?
C2 H2B 0.9700 . ?
C14 C15 1.386(4) . ?
C14 C13 1.395(3) . ?
C14 H14 0.9300 . ?
C13 C18 1.388(3) . ?
C7 C8 1.394(3) . ?
C7 C12 1.394(3) . ?
C12 H12 0.9300 . ?
C17 C18 1.384(4) . ?
C17 H17 0.9300 . ?
C5 C4 1.524(4) . ?
C5 H5A 0.9700 . ?
C5 H5B 0.9700 . ?
C10 C9 1.387(4) . ?
C8 C9 1.382(4) . ?
C8 H8 0.9300 . ?
C3 C4 1.525(4) . ?
C3 H3A 0.9700 . ?
C3 H3B 0.9700 . ?
C18 H18 0.9300 . ?
C15 H15 0.9300 . ?
C9 H9 0.9300 . ?
C4 H4A 0.9700 . ?
C4 H4B 0.9700 . ?
O4 C22 1.258(5) . ?
O3 C20 1.283(5) . ?
O3 H3O 1.03(9) . ?
C21 C20 1.361(6) . ?
C21 C22 1.399(6) . ?
C21 H31 0.93(6) . ?
C19 C20 1.498(6) . ?
C19 H19A 0.9600 . ?
C19 H19B 0.9600 . ?
C19 H19C 0.9600 . ?
C22 C23 1.492(7) . ?
C23 H23A 0.9600 . ?
C23 H23B 0.9600 . ?
C23 H23C 0.9600 . ?

loop_
_geom_hbond_atom_site_label_D
_geom_hbond_atom_site_label_H
_geom_hbond_atom_site_label_A
_geom_hbond_distance_DH
_geom_hbond_distance_HA
_geom_hbond_distance_DA
_geom_hbond_angle_DHA
_geom_hbond_site_symmetry_A
O5 H51 O4 0.99(7) 1.83(7) 2.819(4) 177(6) 1_544
O1 H1' O5 0.97(5) 1.67(5) 2.639(4) 176(4) .
O5 H52 O2 0.81(6) 1.99(7) 2.789(4) 169(6) 1_445
O2 H2' O1 0.93(4) 1.75(4) 2.682(3) 174(3) 1_565
O3 H3O O4 1.03(9) 1.49(9) 2.509(4) 171(7) .

loop_
_geom_torsion_atom_site_label_1
_geom_torsion_atom_site_label_2
_geom_torsion_atom_site_label_3
_geom_torsion_atom_site_label_4
_geom_torsion
_geom_torsion_site_symmetry_1
_geom_torsion_site_symmetry_2
_geom_torsion_site_symmetry_3
_geom_torsion_site_symmetry_4
_geom_torsion_publ_flag
C13 C1 C6 C5 175.0(2) . . . . ?
C7 C1 C6 C5 -66.7(3) . . . . ?
C2 C1 C6 C5 54.7(3) . . . . ?
C13 C1 C2 C3 -174.7(2) . . . . ?
C7 C1 C2 C3 66.7(3) . . . . ?
C6 C1 C2 C3 -56.2(3) . . . . ?
C15 C14 C13 C18 0.1(4) . . . . ?
C15 C14 C13 C1 179.9(2) . . . . ?
C7 C1 C13 C18 121.1(2) . . . . ?
C2 C1 C13 C18 0.2(3) . . . . ?
C6 C1 C13 C18 -116.8(3) . . . . ?
C7 C1 C13 C14 -58.7(3) . . . . ?
C2 C1 C13 C14 -179.6(2) . . . . ?
C6 C1 C13 C14 63.4(3) . . . . ?
C13 C1 C7 C8 -72.4(3) . . . . ?
C2 C1 C7 C8 49.2(3) . . . . ?
C6 C1 C7 C8 168.2(2) . . . . ?
C13 C1 C7 C12 103.8(2) . . . . ?
C2 C1 C7 C12 -134.6(2) . . . . ?
C6 C1 C7 C12 -15.6(3) . . . . ?
C10 C11 C12 C7 -0.4(4) . . . . ?
C8 C7 C12 C11 -0.6(4) . . . . ?
C1 C7 C12 C11 -176.9(2) . . . . ?
O2 C16 C17 C18 -179.8(3) . . . . ?
C15 C16 C17 C18 -0.1(4) . . . . ?
C1 C6 C5 C4 -55.6(3) . . . . ?
C12 C11 C10 O1 -179.6(2) . . . . ?
C12 C11 C10 C9 1.2(4) . . . . ?
C12 C7 C8 C9 0.8(4) . . . . ?
C1 C7 C8 C9 177.2(2) . . . . ?
C1 C2 C3 C4 59.3(3) . . . . ?
C16 C17 C18 C13 0.0(4) . . . . ?
C14 C13 C18 C17 0.0(4) . . . . ?
C1 C13 C18 C17 -179.8(2) . . . . ?
O2 C16 C15 C14 179.8(2) . . . . ?
C17 C16 C15 C14 0.1(4) . . . . ?
C13 C14 C15 C16 -0.1(4) . . . . ?
C7 C8 C9 C10 0.0(4) . . . . ?
O1 C10 C9 C8 179.9(2) . . . . ?
C11 C10 C9 C8 -0.9(4) . . . . ?
C6 C5 C4 C3 53.8(3) . . . . ?
C2 C3 C4 C5 -55.8(3) . . . . ?
C20 C21 C22 O4 0.1(6) . . . . ?
C20 C21 C22 C23 -179.8(4) . . . . ?
C22 C21 C20 O3 0.3(6) . . . . ?
C22 C21 C20 C19 178.2(4) . . . . ?

loop_
_cod_related_entry_id
_cod_related_entry_database
_cod_related_entry_code
1 ChemSpider 21197956
